data_4346455
loop_
_publ_author_name
'Maria, Leonor'
'Santos, Isabel C.'
'Sousa, V\^ania R'
'Mar\,calo, Joaquim'

_publ_section_title
;
 Uranium(III) redox chemistry assisted by a hemilabile bis(phenolate)
 cyclam ligand: uranium-nitrogen multiple bond formation comprising a
 trans-{RN&#x2550;U(VI)&#x2550;NR}(2+) complex.
;
_journal_issue 18
_journal_name_full 'Inorganic chemistry'
_journal_page_first 9115
_journal_page_last 9126
_journal_paper_doi 10.1021/acs.inorgchem.5b01547
_journal_volume 54
_journal_year 2015
_chemical_formula_moiety 'C42 H70 N10 O2 U, C2 H3 N'
_chemical_formula_sum 'C44 H73 N11 O2 U'
_chemical_formula_weight 1026.16
_space_group_IT_number 2
_space_group_name_Hall '-P 1'
_space_group_name_H-M_alt 'P -1'
_symmetry_cell_setting triclinic
_symmetry_space_group_name_H-M 'P -1'
_atom_sites_solution_hydrogens geom
_atom_sites_solution_primary direct
_atom_sites_solution_secondary difmap
_audit_creation_method SHELXL-97
_cell_angle_alpha 72.143(2)
_cell_angle_beta 75.293(2)
_cell_angle_gamma 69.7870(10)
_cell_formula_units_Z 2
_cell_length_a 10.1487(2)
_cell_length_b 13.5956(2)
_cell_length_c 19.218(4)
_cell_measurement_reflns_used 9869
_cell_measurement_temperature 150(2)
_cell_measurement_theta_max 27.10
_cell_measurement_theta_min 2.31
_cell_volume 2335.8(5)
_computing_cell_refinement 'Bruker SMART, (Bruker, 2005)'
_computing_data_collection 'Bruker SMART, (Bruker, 2005)'
_computing_data_reduction 'Bruker SAINT, (Bruker, 2005)'
_computing_molecular_graphics ORTEP3(Farrugia,1997)
_computing_publication_material 'WinGX (Farrugia, 1999)'
_computing_structure_refinement 'SHELXL-97 (Sheldrick, 2008)'
_computing_structure_solution 'SIR97 (Altomare, 1999)'
_diffrn_ambient_temperature 150(2)
_diffrn_measured_fraction_theta_full 0.995
_diffrn_measured_fraction_theta_max 0.995
_diffrn_measurement_device_type 'Bruker APEX-II CCD'
_diffrn_measurement_method '\f and \w scans'
_diffrn_radiation_monochromator graphite
_diffrn_radiation_source 'fine-focus sealed tube'
_diffrn_radiation_type MoK\a
_diffrn_radiation_wavelength 0.71073
_diffrn_reflns_av_R_equivalents 0.0359
_diffrn_reflns_av_sigmaI/netI 0.0356
_diffrn_reflns_limit_h_max 12
_diffrn_reflns_limit_h_min -12
_diffrn_reflns_limit_k_max 16
_diffrn_reflns_limit_k_min -16
_diffrn_reflns_limit_l_max 23
_diffrn_reflns_limit_l_min -23
_diffrn_reflns_number 32494
_diffrn_reflns_theta_full 25.68
_diffrn_reflns_theta_max 25.68
_diffrn_reflns_theta_min 2.61
_exptl_absorpt_coefficient_mu 3.522
_exptl_absorpt_correction_T_max 0.7196
_exptl_absorpt_correction_T_min 0.3332
_exptl_absorpt_correction_type multi-scan
_exptl_absorpt_process_details '(SADABS; Sheldrick, 2004)'
_exptl_crystal_colour green
_exptl_crystal_density_diffrn 1.459
_exptl_crystal_density_method 'not measured'
_exptl_crystal_description prism
_exptl_crystal_F_000 1044
_exptl_crystal_size_max 0.40
_exptl_crystal_size_mid 0.20
_exptl_crystal_size_min 0.10
_refine_diff_density_max 0.804
_refine_diff_density_min -0.581
_refine_diff_density_rms 0.084
_refine_ls_extinction_method none
_refine_ls_goodness_of_fit_ref 1.041
_refine_ls_hydrogen_treatment constr
_refine_ls_matrix_type full
_refine_ls_number_parameters 564
_refine_ls_number_reflns 8849
_refine_ls_number_restraints 30
_refine_ls_restrained_S_all 1.042
_refine_ls_R_factor_all 0.0260
_refine_ls_R_factor_gt 0.0223
_refine_ls_shift/su_max 0.006
_refine_ls_shift/su_mean 0.001
_refine_ls_structure_factor_coef Fsqd
_refine_ls_weighting_details 'calc w=1/[\s^2^(Fo^2^)+(0.0239P)^2^+1.3469P] where P=(Fo^2^+2Fc^2^)/3'
_refine_ls_weighting_scheme calc
_refine_ls_wR_factor_gt 0.0520
_refine_ls_wR_factor_ref 0.0531
_reflns_number_gt 8208
_reflns_number_total 8849
_reflns_threshold_expression >2\s(I)
_cod_data_source_file ic5b01547_si_001.cif
_cod_data_source_block Comp4
_cod_original_sg_symbol_H-M P-1
_cod_database_code 4346455

loop_
_symmetry_equiv_pos_as_xyz
'x, y, z'
'-x, -y, -z'

loop_
_atom_site_label
_atom_site_type_symbol
_atom_site_fract_x
_atom_site_fract_y
_atom_site_fract_z
_atom_site_U_iso_or_equiv
_atom_site_adp_type
_atom_site_occupancy
_atom_site_symmetry_multiplicity
_atom_site_calc_flag
_atom_site_refinement_flags
_atom_site_disorder_assembly
_atom_site_disorder_group
U1 U 0.439915(10) 0.515571(7) 0.258108(5) 0.01252(4) Uani 1 1 d . . .
O1 O 0.54086(19) 0.35898(14) 0.31987(11) 0.0177(4) Uani 1 1 d . . .
O2 O 0.54217(19) 0.62718(15) 0.18055(11) 0.0171(4) Uani 1 1 d . . .
N1 N 0.2809(2) 0.36960(18) 0.28865(12) 0.0149(5) Uani 1 1 d . . .
N2 N 0.2492(2) 0.57375(19) 0.16125(13) 0.0166(5) Uani 1 1 d . . .
N3 N 0.2820(2) 0.73258(18) 0.25345(13) 0.0152(5) Uani 1 1 d . . .
N4 N 0.2426(2) 0.54526(18) 0.38654(12) 0.0159(5) Uani 1 1 d . . .
N5 N 0.5545(2) 0.4246(2) 0.16252(14) 0.0218(5) Uani 1 1 d . . .
N6 N 0.6571(3) 0.36854(19) 0.13265(14) 0.0212(5) Uani 1 1 d . . .
N7 N 0.7559(3) 0.3152(2) 0.1026(2) 0.0466(8) Uani 1 1 d . . .
N8 N 0.5582(3) 0.5563(2) 0.33500(14) 0.0220(5) Uani 1 1 d . . .
N9 N 0.6719(3) 0.56612(19) 0.33327(15) 0.0237(6) Uani 1 1 d . . .
N10 N 0.7799(3) 0.5756(2) 0.33379(19) 0.0412(8) Uani 1 1 d . . .
N11 N 0.1949(5) 0.0809(4) 0.2499(3) 0.0989(19) Uani 1 1 d . . .
C1 C 0.1683(3) 0.4126(2) 0.24188(16) 0.0185(6) Uani 1 1 d . . .
H1A H 0.0844 0.4626 0.2652 0.022 Uiso 1 1 calc R . .
H1B H 0.1384 0.3523 0.2387 0.022 Uiso 1 1 calc R . .
C2 C 0.2199(3) 0.4717(2) 0.16465(16) 0.0186(6) Uani 1 1 d . . .
H2A H 0.3081 0.4228 0.1434 0.022 Uiso 1 1 calc R . .
H2B H 0.1472 0.4892 0.1333 0.022 Uiso 1 1 calc R . .
C3 C 0.1104(3) 0.6526(2) 0.18153(16) 0.0203(6) Uani 1 1 d . . .
H3A H 0.0772 0.6281 0.2352 0.024 Uiso 1 1 calc R . .
H3B H 0.0405 0.6496 0.1550 0.024 Uiso 1 1 calc R . .
C4 C 0.1072(3) 0.7696(2) 0.16572(17) 0.0223(6) Uani 1 1 d . . .
H4A H 0.0168 0.8074 0.1932 0.027 Uiso 1 1 calc R . .
H4B H 0.1037 0.8017 0.1123 0.027 Uiso 1 1 calc R . .
C5 C 0.2271(3) 0.7953(2) 0.18390(16) 0.0201(6) Uani 1 1 d . . .
H5A H 0.3080 0.7864 0.1425 0.024 Uiso 1 1 calc R . .
H5B H 0.1942 0.8725 0.1848 0.024 Uiso 1 1 calc R . .
C6 C 0.1664(3) 0.7406(2) 0.31805(16) 0.0182(6) Uani 1 1 d . . .
H6A H 0.0838 0.7276 0.3079 0.022 Uiso 1 1 calc R . .
H6B H 0.1359 0.8145 0.3256 0.022 Uiso 1 1 calc R . .
C7 C 0.2128(3) 0.6602(2) 0.38779(15) 0.0187(6) Uani 1 1 d . . .
H7A H 0.2998 0.6701 0.3955 0.022 Uiso 1 1 calc R . .
H7B H 0.1374 0.6759 0.4305 0.022 Uiso 1 1 calc R . .
C8 C 0.1047(3) 0.5274(2) 0.38920(16) 0.0185(6) Uani 1 1 d . . .
H8A H 0.0722 0.5671 0.3411 0.022 Uiso 1 1 calc R . .
H8B H 0.0340 0.5608 0.4277 0.022 Uiso 1 1 calc R . .
C9 C 0.1013(3) 0.4117(2) 0.40469(16) 0.0196(6) Uani 1 1 d . . .
H9A H 0.0947 0.3814 0.4589 0.024 Uiso 1 1 calc R . .
H9B H 0.0118 0.4145 0.3913 0.024 Uiso 1 1 calc R . .
C10 C 0.2216(3) 0.3316(2) 0.36756(16) 0.0185(6) Uani 1 1 d . . .
H10A H 0.3006 0.3039 0.3964 0.022 Uiso 1 1 calc R . .
H10B H 0.1876 0.2698 0.3716 0.022 Uiso 1 1 calc R . .
C11 C 0.3098(3) 0.6138(2) 0.08308(16) 0.0217(6) Uani 1 1 d . . .
H11A H 0.3940 0.5576 0.0676 0.033 Uiso 1 1 calc R . .
H11B H 0.3371 0.6783 0.0784 0.033 Uiso 1 1 calc R . .
H11C H 0.2386 0.6321 0.0515 0.033 Uiso 1 1 calc R . .
C12 C 0.3013(3) 0.4787(2) 0.45483(16) 0.0215(6) Uani 1 1 d . . .
H12A H 0.3845 0.4983 0.4567 0.032 Uiso 1 1 calc R . .
H12B H 0.3297 0.4022 0.4547 0.032 Uiso 1 1 calc R . .
H12C H 0.2286 0.4917 0.4983 0.032 Uiso 1 1 calc R . .
C13 C 0.3827(3) 0.2702(2) 0.26572(16) 0.0174(6) Uani 1 1 d . . .
H13A H 0.4308 0.2926 0.2143 0.021 Uiso 1 1 calc R . .
H13B H 0.3267 0.2237 0.2651 0.021 Uiso 1 1 calc R . .
C14 C 0.4955(3) 0.2034(2) 0.31321(15) 0.0166(6) Uani 1 1 d . . .
C15 C 0.5241(3) 0.0919(2) 0.33139(16) 0.0203(6) Uani 1 1 d . . .
H15 H 0.4669 0.0611 0.3173 0.024 Uiso 1 1 calc R . .
C16 C 0.6343(3) 0.0239(2) 0.36968(16) 0.0218(6) Uani 1 1 d . A .
C17 C 0.7153(3) 0.0725(2) 0.38910(16) 0.0210(6) Uani 1 1 d . . .
H17 H 0.7919 0.0271 0.4146 0.025 Uiso 1 1 calc R . .
C18 C 0.6906(3) 0.1844(2) 0.37323(16) 0.0187(6) Uani 1 1 d . . .
C19 C 0.5767(3) 0.2494(2) 0.33497(15) 0.0154(6) Uani 1 1 d . . .
C20 C 0.6676(3) -0.0994(2) 0.38739(19) 0.0280(7) Uani 1 1 d . . .
C21 C 0.7825(7) -0.1591(5) 0.4398(4) 0.0420(18) Uani 0.611(8) 1 d PU A 1
H21A H 0.7474 -0.1369 0.4868 0.063 Uiso 0.611(8) 1 calc PR A 1
H21B H 0.8710 -0.1403 0.4159 0.063 Uiso 0.611(8) 1 calc PR A 1
H21C H 0.8007 -0.2374 0.4495 0.063 Uiso 0.611(8) 1 calc PR A 1
C22 C 0.5423(7) -0.1368(6) 0.4177(5) 0.052(2) Uani 0.611(8) 1 d PU A 1
H22A H 0.4745 -0.1032 0.3829 0.078 Uiso 0.611(8) 1 calc PR A 1
H22B H 0.4977 -0.1168 0.4650 0.078 Uiso 0.611(8) 1 calc PR A 1
H22C H 0.5699 -0.2155 0.4258 0.078 Uiso 0.611(8) 1 calc PR A 1
C23 C 0.7458(6) -0.1351(5) 0.3130(3) 0.0309(15) Uani 0.611(8) 1 d PU A 1
H23A H 0.7711 -0.2139 0.3224 0.046 Uiso 0.611(8) 1 calc PR A 1
H23B H 0.8323 -0.1121 0.2946 0.046 Uiso 0.611(8) 1 calc PR A 1
H23C H 0.6823 -0.1017 0.2760 0.046 Uiso 0.611(8) 1 calc PR A 1
C21A C 0.6687(13) -0.1446(9) 0.4695(6) 0.054(3) Uani 0.389(8) 1 d PU A 2
H21D H 0.5747 -0.1149 0.4969 0.081 Uiso 0.389(8) 1 calc PR A 2
H21E H 0.7405 -0.1248 0.4837 0.081 Uiso 0.389(8) 1 calc PR A 2
H21F H 0.6917 -0.2234 0.4811 0.081 Uiso 0.389(8) 1 calc PR A 2
C22A C 0.5368(9) -0.1339(7) 0.3765(6) 0.027(2) Uani 0.389(8) 1 d PU A 2
H22D H 0.5561 -0.2125 0.3936 0.040 Uiso 0.389(8) 1 calc PR A 2
H22E H 0.5276 -0.1111 0.3240 0.040 Uiso 0.389(8) 1 calc PR A 2
H22F H 0.4481 -0.0989 0.4056 0.040 Uiso 0.389(8) 1 calc PR A 2
C23A C 0.7919(14) -0.1468(10) 0.3430(8) 0.061(4) Uiso 0.389(8) 1 d P A 2
H23D H 0.8070 -0.2249 0.3549 0.091 Uiso 0.389(8) 1 calc PR A 2
H23E H 0.8734 -0.1326 0.3523 0.091 Uiso 0.389(8) 1 calc PR A 2
H23F H 0.7822 -0.1160 0.2906 0.091 Uiso 0.389(8) 1 calc PR A 2
C24 C 0.7844(3) 0.2333(2) 0.39555(18) 0.0237(7) Uani 1 1 d . . .
C25 C 0.8555(3) 0.3003(3) 0.32543(18) 0.0270(7) Uani 1 1 d . . .
H25A H 0.9203 0.2525 0.2941 0.040 Uiso 1 1 calc R . .
H25B H 0.9093 0.3365 0.3397 0.040 Uiso 1 1 calc R . .
H25C H 0.7821 0.3545 0.2978 0.040 Uiso 1 1 calc R . .
C26 C 0.6945(3) 0.3057(3) 0.44769(17) 0.0280(7) Uani 1 1 d . . .
H26A H 0.6171 0.3614 0.4238 0.042 Uiso 1 1 calc R . .
H26B H 0.7543 0.3400 0.4591 0.042 Uiso 1 1 calc R . .
H26C H 0.6544 0.2621 0.4936 0.042 Uiso 1 1 calc R . .
C27 C 0.9034(4) 0.1471(3) 0.4349(2) 0.0418(9) Uani 1 1 d . . .
H27A H 0.8615 0.1038 0.4804 0.063 Uiso 1 1 calc R . .
H27B H 0.9610 0.1822 0.4473 0.063 Uiso 1 1 calc R . .
H27C H 0.9638 0.1002 0.4021 0.063 Uiso 1 1 calc R . .
C28 C 0.3838(3) 0.7856(2) 0.26092(16) 0.0175(6) Uani 1 1 d . . .
H28A H 0.4315 0.7406 0.3039 0.021 Uiso 1 1 calc R . .
H28B H 0.3284 0.8564 0.2719 0.021 Uiso 1 1 calc R . .
C29 C 0.4972(3) 0.8031(2) 0.19375(15) 0.0163(6) Uani 1 1 d . . .
C30 C 0.5233(3) 0.9035(2) 0.16881(16) 0.0183(6) Uani 1 1 d . . .
H30 H 0.4648 0.9603 0.1917 0.022 Uiso 1 1 calc R . .
C31 C 0.6331(3) 0.9220(2) 0.11121(16) 0.0182(6) Uani 1 1 d . . .
C32 C 0.7158(3) 0.8358(2) 0.07964(15) 0.0193(6) Uani 1 1 d . . .
H32 H 0.7928 0.8468 0.0410 0.023 Uiso 1 1 calc R . .
C33 C 0.6931(3) 0.7346(2) 0.10106(15) 0.0171(6) Uani 1 1 d . . .
C34 C 0.5786(3) 0.7202(2) 0.15885(15) 0.0153(6) Uani 1 1 d . . .
C35 C 0.6601(3) 1.0323(2) 0.08110(17) 0.0226(6) Uani 1 1 d . . .
C36 C 0.5630(6) 1.1144(3) 0.1240(3) 0.0776(18) Uani 1 1 d . . .
H36A H 0.5822 1.0911 0.1749 0.116 Uiso 1 1 calc R . .
H36B H 0.4635 1.1207 0.1247 0.116 Uiso 1 1 calc R . .
H36C H 0.5803 1.1847 0.1001 0.116 Uiso 1 1 calc R . .
C37 C 0.8122(5) 1.0224(3) 0.0818(4) 0.088(2) Uani 1 1 d . . .
H37A H 0.8757 0.9811 0.0462 0.132 Uiso 1 1 calc R . .
H37B H 0.8350 0.9850 0.1316 0.132 Uiso 1 1 calc R . .
H37C H 0.8248 1.0946 0.0682 0.132 Uiso 1 1 calc R . .
C38 C 0.6344(7) 1.0775(4) 0.0019(2) 0.0760(17) Uani 1 1 d . . .
H38A H 0.6562 1.1466 -0.0180 0.114 Uiso 1 1 calc R . .
H38B H 0.5345 1.0884 0.0003 0.114 Uiso 1 1 calc R . .
H38C H 0.6959 1.0266 -0.0280 0.114 Uiso 1 1 calc R . .
C39 C 0.7874(3) 0.6427(2) 0.06465(17) 0.0216(6) Uani 1 1 d . . .
C40 C 0.7014(3) 0.6153(3) 0.02148(17) 0.0255(7) Uani 1 1 d . . .
H40A H 0.6206 0.5938 0.0555 0.038 Uiso 1 1 calc R . .
H40B H 0.7626 0.5558 -0.0011 0.038 Uiso 1 1 calc R . .
H40C H 0.6661 0.6789 -0.0174 0.038 Uiso 1 1 calc R . .
C41 C 0.8463(3) 0.5417(2) 0.12411(17) 0.0222(6) Uani 1 1 d . . .
H41A H 0.8881 0.5614 0.1567 0.033 Uiso 1 1 calc R . .
H41B H 0.9196 0.4877 0.1001 0.033 Uiso 1 1 calc R . .
H41C H 0.7689 0.5115 0.1534 0.033 Uiso 1 1 calc R . .
C42 C 0.9141(3) 0.6735(3) 0.00955(19) 0.0313(8) Uani 1 1 d . . .
H42A H 0.8790 0.7338 -0.0313 0.047 Uiso 1 1 calc R . .
H42B H 0.9758 0.6113 -0.0101 0.047 Uiso 1 1 calc R . .
H42C H 0.9683 0.6950 0.0349 0.047 Uiso 1 1 calc R . .
C43 C 0.0983(5) 0.0920(4) 0.2270(3) 0.0626(13) Uani 1 1 d . . .
C44 C -0.0272(5) 0.1046(4) 0.1990(3) 0.0711(14) Uani 1 1 d . . .
H44A H -0.0058 0.0515 0.1699 0.107 Uiso 1 1 calc R . .
H44B H -0.0573 0.1776 0.1675 0.107 Uiso 1 1 calc R . .
H44C H -0.1039 0.0933 0.2407 0.107 Uiso 1 1 calc R . .

loop_
_atom_site_aniso_label
_atom_site_aniso_U_11
_atom_site_aniso_U_22
_atom_site_aniso_U_33
_atom_site_aniso_U_23
_atom_site_aniso_U_13
_atom_site_aniso_U_12
U1 0.01240(6) 0.01190(6) 0.01387(6) -0.00323(4) -0.00143(4) -0.00472(4)
O1 0.0186(10) 0.0125(10) 0.0242(11) -0.0029(8) -0.0090(8) -0.0046(8)
O2 0.0178(9) 0.0138(10) 0.0196(10) -0.0054(8) 0.0024(8) -0.0071(8)
N1 0.0143(11) 0.0168(12) 0.0141(12) -0.0037(10) -0.0021(9) -0.0054(9)
N2 0.0145(11) 0.0211(12) 0.0140(12) -0.0030(10) -0.0019(9) -0.0064(10)
N3 0.0145(11) 0.0143(11) 0.0148(12) -0.0021(10) 0.0007(9) -0.0052(9)
N4 0.0153(11) 0.0180(12) 0.0142(12) -0.0018(10) -0.0018(9) -0.0068(10)
N5 0.0197(12) 0.0215(13) 0.0272(14) -0.0122(11) 0.0019(11) -0.0081(11)
N6 0.0250(14) 0.0190(13) 0.0222(13) -0.0050(11) -0.0035(11) -0.0097(11)
N7 0.0344(17) 0.0388(18) 0.061(2) -0.0280(17) 0.0117(16) -0.0043(14)
N8 0.0235(13) 0.0212(13) 0.0262(14) -0.0069(11) -0.0078(11) -0.0087(11)
N9 0.0309(15) 0.0136(12) 0.0302(15) -0.0058(11) -0.0121(12) -0.0054(11)
N10 0.0286(16) 0.0367(17) 0.068(2) -0.0134(16) -0.0198(15) -0.0122(13)
N11 0.057(3) 0.083(3) 0.177(6) -0.084(4) -0.032(3) 0.009(2)
C1 0.0171(14) 0.0232(15) 0.0199(15) -0.0060(12) -0.0048(12) -0.0099(12)
C2 0.0194(14) 0.0226(15) 0.0187(15) -0.0042(12) -0.0080(12) -0.0091(12)
C3 0.0152(14) 0.0260(16) 0.0190(15) -0.0027(13) -0.0041(12) -0.0066(12)
C4 0.0177(14) 0.0221(15) 0.0221(16) -0.0029(13) -0.0044(12) -0.0011(12)
C5 0.0218(15) 0.0149(14) 0.0196(15) -0.0008(12) -0.0031(12) -0.0035(12)
C6 0.0159(13) 0.0151(14) 0.0209(15) -0.0069(12) 0.0021(11) -0.0026(11)
C7 0.0208(14) 0.0207(15) 0.0150(14) -0.0077(12) 0.0041(11) -0.0085(12)
C8 0.0152(13) 0.0217(15) 0.0177(15) -0.0051(12) 0.0016(11) -0.0072(12)
C9 0.0188(14) 0.0254(16) 0.0141(14) -0.0009(12) -0.0001(11) -0.0110(12)
C10 0.0192(14) 0.0191(15) 0.0171(15) -0.0018(12) -0.0013(11) -0.0088(12)
C11 0.0229(15) 0.0249(16) 0.0157(15) -0.0015(13) -0.0016(12) -0.0089(13)
C12 0.0215(15) 0.0255(16) 0.0172(15) -0.0035(13) -0.0037(12) -0.0078(13)
C13 0.0212(14) 0.0164(14) 0.0188(15) -0.0061(12) -0.0024(12) -0.0096(12)
C14 0.0170(13) 0.0176(14) 0.0155(14) -0.0046(12) 0.0019(11) -0.0081(11)
C15 0.0283(16) 0.0180(15) 0.0180(15) -0.0039(12) -0.0025(12) -0.0122(13)
C16 0.0270(15) 0.0171(15) 0.0185(15) -0.0029(12) 0.0023(12) -0.0086(13)
C17 0.0191(14) 0.0171(15) 0.0215(16) -0.0015(12) -0.0024(12) -0.0022(12)
C18 0.0183(14) 0.0161(14) 0.0203(15) -0.0017(12) -0.0020(12) -0.0066(12)
C19 0.0179(13) 0.0113(13) 0.0164(14) -0.0036(11) 0.0006(11) -0.0058(11)
C20 0.0367(18) 0.0148(15) 0.0315(18) -0.0010(13) -0.0075(15) -0.0089(13)
C21 0.044(2) 0.040(2) 0.042(2) -0.0091(10) -0.0085(10) -0.0114(11)
C22 0.051(2) 0.049(2) 0.054(2) -0.0109(11) -0.0060(10) -0.0156(11)
C23 0.0331(17) 0.0288(17) 0.0309(17) -0.0088(10) -0.0054(10) -0.0078(10)
C21A 0.056(3) 0.054(3) 0.054(3) -0.0126(13) -0.0105(11) -0.0162(14)
C22A 0.028(2) 0.026(2) 0.028(2) -0.0063(11) -0.0055(10) -0.0083(11)
C24 0.0191(14) 0.0199(15) 0.0320(18) -0.0017(13) -0.0102(13) -0.0054(12)
C25 0.0176(14) 0.0262(17) 0.038(2) -0.0081(15) 0.0008(13) -0.0115(13)
C26 0.0322(17) 0.0351(18) 0.0218(17) -0.0047(14) -0.0097(14) -0.0140(15)
C27 0.0334(19) 0.0317(19) 0.063(3) 0.0006(18) -0.0292(19) -0.0084(16)
C28 0.0198(14) 0.0139(14) 0.0183(15) -0.0067(12) 0.0012(12) -0.0049(11)
C29 0.0163(13) 0.0181(14) 0.0152(14) -0.0042(12) -0.0004(11) -0.0072(11)
C30 0.0221(14) 0.0138(14) 0.0190(15) -0.0046(12) -0.0052(12) -0.0033(12)
C31 0.0217(14) 0.0177(14) 0.0161(14) 0.0002(12) -0.0054(12) -0.0091(12)
C32 0.0219(14) 0.0241(15) 0.0137(14) -0.0019(12) 0.0011(12) -0.0139(12)
C33 0.0175(14) 0.0181(14) 0.0165(15) -0.0037(12) -0.0014(11) -0.0076(12)
C34 0.0179(13) 0.0124(13) 0.0155(14) -0.0008(11) -0.0042(11) -0.0057(11)
C35 0.0311(16) 0.0176(15) 0.0218(16) -0.0011(13) -0.0030(13) -0.0146(13)
C36 0.116(4) 0.034(2) 0.076(4) -0.025(2) 0.045(3) -0.046(3)
C37 0.053(3) 0.030(2) 0.186(7) -0.006(3) -0.036(3) -0.024(2)
C38 0.157(5) 0.046(3) 0.046(3) 0.021(2) -0.048(3) -0.060(3)
C39 0.0189(14) 0.0260(16) 0.0228(16) -0.0098(13) 0.0044(12) -0.0121(12)
C40 0.0299(16) 0.0296(17) 0.0209(16) -0.0121(14) -0.0008(13) -0.0105(14)
C41 0.0150(14) 0.0194(15) 0.0345(18) -0.0121(14) -0.0021(12) -0.0044(12)
C42 0.0286(17) 0.0346(18) 0.0323(19) -0.0172(16) 0.0109(14) -0.0147(15)
C43 0.054(3) 0.043(3) 0.099(4) -0.042(3) -0.014(3) -0.002(2)
C44 0.075(3) 0.067(3) 0.080(4) -0.023(3) -0.032(3) -0.014(3)

loop_
_atom_type_symbol
_atom_type_description
_atom_type_scat_dispersion_real
_atom_type_scat_dispersion_imag
_atom_type_scat_source
C C 0.0033 0.0016 'International Tables Vol C Tables 4.2.6.8 and 6.1.1.4'
H H 0.0000 0.0000 'International Tables Vol C Tables 4.2.6.8 and 6.1.1.4'
N N 0.0061 0.0033 'International Tables Vol C Tables 4.2.6.8 and 6.1.1.4'
O O 0.0106 0.0060 'International Tables Vol C Tables 4.2.6.8 and 6.1.1.4'
U U -9.6767 9.6646 'International Tables Vol C Tables 4.2.6.8 and 6.1.1.4'

loop_
_geom_angle_atom_site_label_1
_geom_angle_atom_site_label_2
_geom_angle_atom_site_label_3
_geom_angle
O2 U1 O1 126.74(7)
O2 U1 N5 78.27(8)
O1 U1 N5 78.85(8)
O2 U1 N8 77.79(8)
O1 U1 N8 77.64(8)
N5 U1 N8 125.40(8)
O2 U1 N2 87.58(7)
O1 U1 N2 129.12(7)
N5 U1 N2 72.70(8)
N8 U1 N2 152.55(8)
O2 U1 N4 128.26(7)
O1 U1 N4 87.99(7)
N5 U1 N4 152.39(8)
N8 U1 N4 73.99(8)
N2 U1 N4 98.26(7)
O2 U1 N1 149.97(7)
O1 U1 N1 67.30(7)
N5 U1 N1 79.45(7)
N8 U1 N1 131.99(8)
N2 U1 N1 66.62(7)
N4 U1 N1 73.07(6)
O2 U1 N3 66.79(7)
O1 U1 N3 149.60(7)
N5 U1 N3 131.31(8)
N8 U1 N3 79.89(7)
N2 U1 N3 72.99(7)
N4 U1 N3 66.17(6)
N1 U1 N3 116.12(6)
C19 O1 U1 151.39(17)
C34 O2 U1 152.45(17)
C1 N1 C10 110.9(2)
C1 N1 C13 106.9(2)
C10 N1 C13 105.4(2)
C1 N1 U1 110.57(16)
C10 N1 U1 116.48(16)
C13 N1 U1 105.96(15)
C11 N2 C3 109.5(2)
C11 N2 C2 106.1(2)
C3 N2 C2 107.6(2)
C11 N2 U1 113.07(16)
C3 N2 U1 114.34(16)
C2 N2 U1 105.65(15)
C5 N3 C6 110.9(2)
C5 N3 C28 106.1(2)
C6 N3 C28 106.9(2)
C5 N3 U1 115.86(16)
C6 N3 U1 110.78(15)
C28 N3 U1 105.61(15)
C12 N4 C8 109.4(2)
C12 N4 C7 106.3(2)
C8 N4 C7 107.7(2)
C12 N4 U1 112.37(16)
C8 N4 U1 114.49(16)
C7 N4 U1 106.10(15)
N6 N5 U1 150.8(2)
N7 N6 N5 178.9(4)
N9 N8 U1 138.6(2)
N10 N9 N8 178.0(3)
N1 C1 C2 111.4(2)
N1 C1 H1A 109.3
C2 C1 H1A 109.3
N1 C1 H1B 109.3
C2 C1 H1B 109.3
H1A C1 H1B 108.0
N2 C2 C1 114.3(2)
N2 C2 H2A 108.7
C1 C2 H2A 108.7
N2 C2 H2B 108.7
C1 C2 H2B 108.7
H2A C2 H2B 107.6
N2 C3 C4 117.5(2)
N2 C3 H3A 107.9
C4 C3 H3A 107.9
N2 C3 H3B 107.9
C4 C3 H3B 107.9
H3A C3 H3B 107.2
C3 C4 C5 119.0(2)
C3 C4 H4A 107.6
C5 C4 H4A 107.6
C3 C4 H4B 107.6
C5 C4 H4B 107.6
H4A C4 H4B 107.0
N3 C5 C4 118.5(2)
N3 C5 H5A 107.7
C4 C5 H5A 107.7
N3 C5 H5B 107.7
C4 C5 H5B 107.7
H5A C5 H5B 107.1
N3 C6 C7 111.9(2)
N3 C6 H6A 109.2
C7 C6 H6A 109.2
N3 C6 H6B 109.2
C7 C6 H6B 109.2
H6A C6 H6B 107.9
N4 C7 C6 114.0(2)
N4 C7 H7A 108.8
C6 C7 H7A 108.8
N4 C7 H7B 108.8
C6 C7 H7B 108.8
H7A C7 H7B 107.7
N4 C8 C9 117.8(2)
N4 C8 H8A 107.8
C9 C8 H8A 107.8
N4 C8 H8B 107.8
C9 C8 H8B 107.8
H8A C8 H8B 107.2
C10 C9 C8 120.0(2)
C10 C9 H9A 107.3
C8 C9 H9A 107.3
C10 C9 H9B 107.3
C8 C9 H9B 107.3
H9A C9 H9B 106.9
N1 C10 C9 118.1(2)
N1 C10 H10A 107.8
C9 C10 H10A 107.8
N1 C10 H10B 107.8
C9 C10 H10B 107.8
H10A C10 H10B 107.1
N2 C11 H11A 109.5
N2 C11 H11B 109.5
H11A C11 H11B 109.5
N2 C11 H11C 109.5
H11A C11 H11C 109.5
H11B C11 H11C 109.5
N4 C12 H12A 109.5
N4 C12 H12B 109.5
H12A C12 H12B 109.5
N4 C12 H12C 109.5
H12A C12 H12C 109.5
H12B C12 H12C 109.5
N1 C13 C14 116.4(2)
N1 C13 H13A 108.2
C14 C13 H13A 108.2
N1 C13 H13B 108.2
C14 C13 H13B 108.2
H13A C13 H13B 107.4
C15 C14 C19 119.6(3)
C15 C14 C13 118.1(2)
C19 C14 C13 122.2(2)
C14 C15 C16 121.8(3)
C14 C15 H15 119.1
C16 C15 H15 119.1
C17 C16 C15 117.1(3)
C17 C16 C20 121.7(3)
C15 C16 C20 121.2(3)
C16 C17 C18 123.8(3)
C16 C17 H17 118.1
C18 C17 H17 118.1
C17 C18 C19 116.6(3)
C17 C18 C24 121.5(3)
C19 C18 C24 121.8(2)
O1 C19 C14 118.1(2)
O1 C19 C18 120.9(2)
C14 C19 C18 121.0(2)
C23A C20 C22 127.3(6)
C23A C20 C21A 113.9(7)
C22 C20 C21A 73.5(6)
C23A C20 C16 112.3(6)
C22 C20 C16 113.4(4)
C21A C20 C16 109.0(5)
C23A C20 C21 74.1(6)
C22 C20 C21 110.1(4)
C21A C20 C21 42.9(5)
C16 C20 C21 112.2(3)
C23A C20 C23 29.5(5)
C22 C20 C23 110.6(4)
C21A C20 C23 138.0(5)
C16 C20 C23 107.0(3)
C21 C20 C23 102.9(4)
C23A C20 C22A 108.3(7)
C22 C20 C22A 29.2(4)
C21A C20 C22A 101.6(6)
C16 C20 C22A 111.2(4)
C21 C20 C22A 131.1(4)
C23 C20 C22A 84.6(4)
C20 C21 H21A 109.5
C20 C21 H21B 109.4
C20 C21 H21C 109.5
C20 C22 H22A 109.6
C20 C22 H22B 109.4
C20 C22 H22C 109.5
C20 C23 H23A 109.5
C20 C23 H23B 109.5
C20 C23 H23C 109.4
C20 C21A H21D 109.6
C20 C21A H21E 109.4
H21D C21A H21E 109.5
C20 C21A H21F 109.4
H21D C21A H21F 109.5
H21E C21A H21F 109.5
C20 C22A H22D 109.5
C20 C22A H22E 109.5
H22D C22A H22E 109.5
C20 C22A H22F 109.4
H22D C22A H22F 109.5
H22E C22A H22F 109.5
C20 C23A H23D 109.5
C20 C23A H23E 109.7
H23D C23A H23E 109.5
C20 C23A H23F 109.2
H23D C23A H23F 109.5
H23E C23A H23F 109.5
C26 C24 C27 107.9(3)
C26 C24 C18 110.2(2)
C27 C24 C18 112.6(2)
C26 C24 C25 109.5(3)
C27 C24 C25 107.4(3)
C18 C24 C25 109.2(3)
C24 C25 H25A 109.5
C24 C25 H25B 109.5
H25A C25 H25B 109.5
C24 C25 H25C 109.5
H25A C25 H25C 109.5
H25B C25 H25C 109.5
C24 C26 H26A 109.5
C24 C26 H26B 109.5
H26A C26 H26B 109.5
C24 C26 H26C 109.5
H26A C26 H26C 109.5
H26B C26 H26C 109.5
C24 C27 H27A 109.5
C24 C27 H27B 109.5
H27A C27 H27B 109.5
C24 C27 H27C 109.5
H27A C27 H27C 109.5
H27B C27 H27C 109.5
N3 C28 C29 115.4(2)
N3 C28 H28A 108.4
C29 C28 H28A 108.4
N3 C28 H28B 108.4
C29 C28 H28B 108.4
H28A C28 H28B 107.5
C34 C29 C30 120.0(3)
C34 C29 C28 121.3(2)
C30 C29 C28 118.6(2)
C31 C30 C29 121.3(3)
C31 C30 H30 119.3
C29 C30 H30 119.3
C30 C31 C32 117.0(3)
C30 C31 C35 122.2(3)
C32 C31 C35 120.8(3)
C33 C32 C31 124.3(3)
C33 C32 H32 117.8
C31 C32 H32 117.8
C32 C33 C34 116.7(3)
C32 C33 C39 122.2(2)
C34 C33 C39 121.1(2)
O2 C34 C29 118.2(2)
O2 C34 C33 121.3(2)
C29 C34 C33 120.5(2)
C37 C35 C38 107.9(4)
C37 C35 C36 108.6(4)
C38 C35 C36 106.8(4)
C37 C35 C31 110.5(3)
C38 C35 C31 109.7(3)
C36 C35 C31 113.1(3)
C35 C36 H36A 109.5
C35 C36 H36B 109.5
H36A C36 H36B 109.5
C35 C36 H36C 109.5
H36A C36 H36C 109.5
H36B C36 H36C 109.5
C35 C37 H37A 109.5
C35 C37 H37B 109.5
H37A C37 H37B 109.5
C35 C37 H37C 109.5
H37A C37 H37C 109.5
H37B C37 H37C 109.5
C35 C38 H38A 109.5
C35 C38 H38B 109.5
H38A C38 H38B 109.5
C35 C38 H38C 109.5
H38A C38 H38C 109.5
H38B C38 H38C 109.5
C33 C39 C42 111.6(2)
C33 C39 C41 110.0(2)
C42 C39 C41 108.1(2)
C33 C39 C40 110.3(2)
C42 C39 C40 107.5(3)
C41 C39 C40 109.2(2)
C39 C40 H40A 109.5
C39 C40 H40B 109.5
H40A C40 H40B 109.5
C39 C40 H40C 109.5
H40A C40 H40C 109.5
H40B C40 H40C 109.5
C39 C41 H41A 109.5
C39 C41 H41B 109.5
H41A C41 H41B 109.5
C39 C41 H41C 109.5
H41A C41 H41C 109.5
H41B C41 H41C 109.5
C39 C42 H42A 109.5
C39 C42 H42B 109.5
H42A C42 H42B 109.5
C39 C42 H42C 109.5
H42A C42 H42C 109.5
H42B C42 H42C 109.5
N11 C43 C44 178.7(7)
C43 C44 H44A 109.5
C43 C44 H44B 109.5
H44A C44 H44B 109.5
C43 C44 H44C 109.5
H44A C44 H44C 109.5
H44B C44 H44C 109.5

loop_
_geom_bond_atom_site_label_1
_geom_bond_atom_site_label_2
_geom_bond_distance
U1 O2 2.1253(18)
U1 O1 2.1334(18)
U1 N5 2.361(2)
U1 N8 2.407(2)
U1 N2 2.776(2)
U1 N4 2.794(2)
U1 N1 2.811(2)
U1 N3 2.815(2)
O1 C19 1.360(3)
O2 C34 1.352(3)
N1 C1 1.481(3)
N1 C10 1.483(3)
N1 C13 1.502(3)
N2 C11 1.481(3)
N2 C3 1.490(3)
N2 C2 1.495(4)
N3 C5 1.475(4)
N3 C6 1.478(3)
N3 C28 1.504(3)
N4 C12 1.481(4)
N4 C8 1.488(3)
N4 C7 1.492(3)
N5 N6 1.188(3)
N6 N7 1.151(4)
N8 N9 1.197(3)
N9 N10 1.150(4)
N11 C43 1.121(6)
C1 C2 1.512(4)
C1 H1A 0.9900
C1 H1B 0.9900
C2 H2A 0.9900
C2 H2B 0.9900
C3 C4 1.515(4)
C3 H3A 0.9900
C3 H3B 0.9900
C4 C5 1.520(4)
C4 H4A 0.9900
C4 H4B 0.9900
C5 H5A 0.9900
C5 H5B 0.9900
C6 C7 1.509(4)
C6 H6A 0.9900
C6 H6B 0.9900
C7 H7A 0.9900
C7 H7B 0.9900
C8 C9 1.519(4)
C8 H8A 0.9900
C8 H8B 0.9900
C9 C10 1.517(4)
C9 H9A 0.9900
C9 H9B 0.9900
C10 H10A 0.9900
C10 H10B 0.9900
C11 H11A 0.9800
C11 H11B 0.9800
C11 H11C 0.9800
C12 H12A 0.9800
C12 H12B 0.9800
C12 H12C 0.9800
C13 C14 1.507(4)
C13 H13A 0.9900
C13 H13B 0.9900
C14 C15 1.389(4)
C14 C19 1.392(4)
C15 C16 1.390(4)
C15 H15 0.9500
C16 C17 1.390(4)
C16 C20 1.535(4)
C17 C18 1.400(4)
C17 H17 0.9500
C18 C19 1.409(4)
C18 C24 1.533(4)
C20 C23A 1.402(12)
C20 C22 1.451(7)
C20 C21A 1.509(12)
C20 C21 1.574(7)
C20 C23 1.578(7)
C20 C22A 1.630(9)
C21 H21A 0.9800
C21 H21B 0.9800
C21 H21C 0.9800
C22 H22A 0.9800
C22 H22B 0.9800
C22 H22C 0.9800
C23 H23A 0.9800
C23 H23B 0.9800
C23 H23C 0.9800
C21A H21D 0.9800
C21A H21E 0.9800
C21A H21F 0.9800
C22A H22D 0.9800
C22A H22E 0.9800
C22A H22F 0.9800
C23A H23D 0.9800
C23A H23E 0.9800
C23A H23F 0.9800
C24 C26 1.525(4)
C24 C27 1.532(4)
C24 C25 1.541(4)
C25 H25A 0.9800
C25 H25B 0.9800
C25 H25C 0.9800
C26 H26A 0.9800
C26 H26B 0.9800
C26 H26C 0.9800
C27 H27A 0.9800
C27 H27B 0.9800
C27 H27C 0.9800
C28 C29 1.515(4)
C28 H28A 0.9900
C28 H28B 0.9900
C29 C34 1.394(4)
C29 C30 1.395(4)
C30 C31 1.388(4)
C30 H30 0.9500
C31 C32 1.394(4)
C31 C35 1.527(4)
C32 C33 1.392(4)
C32 H32 0.9500
C33 C34 1.412(4)
C33 C39 1.528(4)
C35 C37 1.506(5)
C35 C38 1.509(5)
C35 C36 1.513(5)
C36 H36A 0.9800
C36 H36B 0.9800
C36 H36C 0.9800
C37 H37A 0.9800
C37 H37B 0.9800
C37 H37C 0.9800
C38 H38A 0.9800
C38 H38B 0.9800
C38 H38C 0.9800
C39 C42 1.535(4)
C39 C41 1.539(4)
C39 C40 1.540(4)
C40 H40A 0.9800
C40 H40B 0.9800
C40 H40C 0.9800
C41 H41A 0.9800
C41 H41B 0.9800
C41 H41C 0.9800
C42 H42A 0.9800
C42 H42B 0.9800
C42 H42C 0.9800
C43 C44 1.442(6)
C44 H44A 0.9800
C44 H44B 0.9800
C44 H44C 0.9800
